data_1527036
loop_
_publ_author_name
'Zeiske, T.'
'Hagdorn, K.'
'Ritter, H.'
'Hohlwein, D.'
'Prandl, W.'
'Ihringer, J.'

_publ_section_title
;
 Structure and magnetism of Ho0.2 Ca0.8 Mn O3
;
_journal_name_full 'Physik (Berlin)'
_journal_page_first 624
_journal_page_last 625
_journal_volume 276
_journal_year 2000
_chemical_formula_sum 'Ca0.8 Ho0.2 Mn O3'
_chemical_name_systematic '(Ho0.2 Ca0.8) (Mn O3)'
_space_group_IT_number 11
_symmetry_space_group_name_Hall '-P 2yb'
_symmetry_space_group_name_H-M 'P 1 21/m 1'
_cell_angle_alpha 90
_cell_angle_beta 91.24
_cell_angle_gamma 90
_cell_formula_units_Z 4
_cell_length_a 5.352
_cell_length_b 7.428
_cell_length_c 5.295
_cell_volume 210.452
_citation_journal_id_ASTM PHYBE3
_cod_data_source_file Zeiske_PHYBE3_2000_398.cif
_cod_data_source_block Ca0.8Ho0.2Mn1O3
_cod_original_cell_volume 210.4516
_cod_original_formula_sum 'Ca0.8 Ho0.2 Mn1 O3'
_cod_database_code 1527036

loop_
_symmetry_equiv_pos_as_xyz
x,y,z
-x,y+1/2,-z
-x,-y,-z
x,-y-1/2,z

loop_
_atom_site_label
_atom_site_type_symbol
_atom_site_fract_x
_atom_site_fract_y
_atom_site_fract_z
_atom_site_occupancy
_atom_site_U_iso_or_equiv
Ca2 Ca+2 0.542 0.25 0.511 0.8 0.0
O4 O-2 0.791 0.46 0.789 1 0.0
Ca1 Ca+2 0.042 0.25 -0.011 0.8 0.0
O1 O-2 0.483 0.25 0.076 1 0.0
O3 O-2 0.291 0.04 0.711 1 0.0
Mn2 Mn+3 0.5 0 0 1 0.0
Ho2 Ho+3 0.542 0.25 0.511 0.2 0.0
Ho1 Ho+3 0.042 0.25 -0.011 0.2 0.0
O2 O-2 0.983 0.25 0.424 1 0.0
Mn1 Mn+3 0 0 0.5 1 0.0
